data_7224316
loop_
_publ_author_name
'Das, Asish R.'
'Kausar, Nazia'
'Roy, Indranil'
'Chattopadhyay, Dipankar'

_publ_section_title
;
 Synthesis of 2,3-dihydroquinazolinones and quinazolin-4(3H)-one catalyzed
 by Graphene Oxide nanosheets in aqueous medium: &#x201C;on-water&#x201D;
 synthesis accompanied by carbocatalysis and selective C-C bond cleavage
;
_journal_name_full 'RSC Adv.'
_journal_paper_doi 10.1039/C6RA00388E
_journal_year 2016
_chemical_formula_sum 'C14 H14 N3 O3'
_chemical_formula_weight 272.28
_chemical_name_systematic
; 
 ? 
;
_space_group_IT_number 2
_symmetry_cell_setting triclinic
_symmetry_space_group_name_Hall '-P 1'
_symmetry_space_group_name_H-M 'P -1'
_atom_sites_solution_hydrogens geom
_atom_sites_solution_primary direct
_atom_sites_solution_secondary difmap
_audit_creation_method SHELXL-97
_audit_update_record
;
2015-04-01 deposited with the CCDC.
2016-02-17 downloaded from the CCDC.
;
_cell_angle_alpha 85.367(11)
_cell_angle_beta 89.740(10)
_cell_angle_gamma 79.832(10)
_cell_formula_units_Z 2
_cell_length_a 6.9074(14)
_cell_length_b 8.6886(19)
_cell_length_c 10.502(2)
_cell_measurement_temperature 296(2)
_cell_volume 618.3(2)
_computing_cell_refinement 'SAINT V7.68A (Bruker AXS, 2009)'
_computing_data_collection 'SAINT V7.68A (Bruker AXS, 2009)'
_computing_data_reduction 'SAINT V7.68A (Bruker AXS, 2009)'
_computing_molecular_graphics 'Bruker SHELXTL (Sheldrick,2008)'
_computing_publication_material 'Bruker SHELXTL'
_computing_structure_refinement 'SHELXL-97 (Sheldrick, 2008)'
_computing_structure_solution 'SHELXS-97 (Sheldrick, 2008)'
_diffrn_ambient_temperature 296(2)
_diffrn_measured_fraction_theta_full 0.992
_diffrn_measured_fraction_theta_max 0.992
_diffrn_measurement_device_type 'Bruker Apex 2 CCD'
_diffrn_measurement_method '\w scans'
_diffrn_radiation_monochromator graphite
_diffrn_radiation_source 'fine-focus sealed tube'
_diffrn_radiation_type MoK\a
_diffrn_radiation_wavelength 0.71073
_diffrn_reflns_av_R_equivalents 0.0755
_diffrn_reflns_av_sigmaI/netI 0.0722
_diffrn_reflns_limit_h_max 7
_diffrn_reflns_limit_h_min -7
_diffrn_reflns_limit_k_max 9
_diffrn_reflns_limit_k_min -9
_diffrn_reflns_limit_l_max 10
_diffrn_reflns_limit_l_min -10
_diffrn_reflns_number 5816
_diffrn_reflns_theta_full 21.88
_diffrn_reflns_theta_max 21.88
_diffrn_reflns_theta_min 1.95
_exptl_absorpt_coefficient_mu 0.105
_exptl_absorpt_correction_T_max 0.990
_exptl_absorpt_correction_T_min 0.975
_exptl_absorpt_correction_type multi-scan
_exptl_absorpt_process_details 'SADABS V2008/1 (Bruker AXS)'
_exptl_crystal_colour colourless
_exptl_crystal_density_diffrn 1.462
_exptl_crystal_density_method 'not measured'
_exptl_crystal_description needle
_exptl_crystal_F_000 286
_exptl_crystal_size_max 0.3
_exptl_crystal_size_mid 0.2
_exptl_crystal_size_min 0.1
_refine_diff_density_max 0.334
_refine_diff_density_min -0.402
_refine_diff_density_rms 0.086
_refine_ls_extinction_method none
_refine_ls_goodness_of_fit_ref 1.138
_refine_ls_hydrogen_treatment mixed
_refine_ls_matrix_type full
_refine_ls_number_parameters 181
_refine_ls_number_reflns 1479
_refine_ls_number_restraints 0
_refine_ls_restrained_S_all 1.138
_refine_ls_R_factor_all 0.1574
_refine_ls_R_factor_gt 0.0998
_refine_ls_shift/su_max 0.184
_refine_ls_shift/su_mean 0.039
_refine_ls_structure_factor_coef Fsqd
_refine_ls_weighting_details 'calc w=1/[\s^2^(Fo^2^)+(0.2000P)^2^+0.0000P] where P=(Fo^2^+2Fc^2^)/3'
_refine_ls_weighting_scheme calc
_refine_ls_wR_factor_gt 0.2841
_refine_ls_wR_factor_ref 0.3337
_reflns_number_gt 822
_reflns_number_total 1479
_reflns_threshold_expression >2sigma(I)
_cod_data_source_file c6ra00388e2.cif
_cod_data_source_block nk_ard_anmn_0m
_cod_original_cell_volume 618.4(2)
_cod_database_code 7224316

loop_
_symmetry_equiv_pos_as_xyz
'x, y, z'
'-x, -y, -z'

loop_
_atom_site_label
_atom_site_type_symbol
_atom_site_fract_x
_atom_site_fract_y
_atom_site_fract_z
_atom_site_U_iso_or_equiv
_atom_site_adp_type
_atom_site_occupancy
_atom_site_symmetry_multiplicity
_atom_site_calc_flag
_atom_site_refinement_flags
N2 N 0.8285(6) 0.0112(6) 0.2082(5) 0.0696(18) Uani 1 1 d .
H1 H 0.9335 0.0492 0.1917 0.083 Uiso 1 1 calc R
N1 N 0.5080(7) 0.0632(6) 0.2804(6) 0.083(2) Uani 1 1 d .
H2 H 0.4245 0.1319 0.3159 0.099 Uiso 1 1 calc R
O3 O 0.2662(6) -0.0505(5) 0.2085(4) 0.0764(16) Uani 1 1 d .
C1 C 0.7836(8) -0.1054(7) 0.1373(6) 0.0619(18) Uani 1 1 d .
C2 C 0.5947(8) -0.1358(7) 0.1384(6) 0.0642(19) Uani 1 1 d .
C3 C 0.5471(9) -0.2499(8) 0.0661(7) 0.083(2) Uani 1 1 d .
H3 H 0.4192 -0.2698 0.0680 0.100 Uiso 1 1 calc R
O1 O 0.7273(14) 0.7184(13) 0.5182(14) 0.203(6) Uani 1 1 d .
N3 N 0.7613(10) 0.5924(15) 0.5760(14) 0.135(4) Uani 1 1 d .
C11 C 0.7623(9) 0.4552(11) 0.4959(11) 0.083(3) Uani 1 1 d .
C10 C 0.7887(10) 0.3108(15) 0.5569(8) 0.094(3) Uani 1 1 d .
H9 H 0.8129 0.2970 0.6444 0.113 Uiso 1 1 calc R
C9 C 0.7799(11) 0.1885(11) 0.4913(13) 0.101(3) Uani 1 1 d .
H8 H 0.7985 0.0888 0.5337 0.121 Uiso 1 1 calc R
C8 C 0.7443(10) 0.2055(14) 0.3629(14) 0.102(3) Uani 1 1 d .
C7 C 0.7165(13) 0.0630(17) 0.2974(15) 0.240(9) Uani 1 1 d .
H7 H 0.7513 -0.0206 0.3660 0.289 Uiso 1 1 calc R
C4 C 0.6828(10) -0.3345(8) -0.0085(7) 0.089(2) Uani 1 1 d .
H4 H 0.6484 -0.4113 -0.0563 0.107 Uiso 1 1 calc R
C14 C 0.4419(9) -0.0389(7) 0.2120(7) 0.0677(19) Uani 1 1 d .
O2 O 0.7866(13) 0.5657(18) 0.6870(12) 0.239(8) Uani 1 1 d .
C12 C 0.7308(10) 0.4808(11) 0.3657(11) 0.094(3) Uani 1 1 d .
H10 H 0.7167 0.5811 0.3245 0.113 Uiso 1 1 calc R
C13 C 0.7210(11) 0.3512(18) 0.2985(9) 0.109(3) Uani 1 1 d .
H11 H 0.6988 0.3631 0.2107 0.131 Uiso 1 1 calc R
C6 C 0.9224(9) -0.1911(8) 0.0614(7) 0.084(2) Uani 1 1 d .
H6 H 1.0508 -0.1721 0.0597 0.100 Uiso 1 1 calc R
C5 C 0.8717(10) -0.3031(8) -0.0110(7) 0.084(2) Uani 1 1 d .
H5 H 0.9655 -0.3582 -0.0620 0.101 Uiso 1 1 calc R

loop_
_atom_site_aniso_label
_atom_site_aniso_U_11
_atom_site_aniso_U_22
_atom_site_aniso_U_33
_atom_site_aniso_U_23
_atom_site_aniso_U_13
_atom_site_aniso_U_12
N2 0.035(3) 0.089(4) 0.093(4) -0.037(3) 0.016(3) -0.022(3)
N1 0.038(3) 0.104(4) 0.119(5) -0.059(4) 0.023(3) -0.026(3)
O3 0.032(2) 0.103(3) 0.100(4) -0.025(3) 0.008(2) -0.020(2)
C1 0.038(3) 0.077(4) 0.075(5) -0.022(4) 0.007(3) -0.015(3)
C2 0.034(3) 0.079(4) 0.084(5) -0.036(4) 0.004(3) -0.012(3)
C3 0.043(4) 0.103(5) 0.114(6) -0.040(5) 0.008(4) -0.026(4)
O1 0.118(7) 0.164(8) 0.351(17) -0.132(10) 0.090(9) -0.046(6)
N3 0.035(4) 0.172(9) 0.213(12) -0.086(10) 0.033(6) -0.026(5)
C11 0.035(4) 0.100(6) 0.127(8) -0.066(6) 0.025(4) -0.019(4)
C10 0.058(5) 0.137(8) 0.092(7) -0.023(7) 0.007(4) -0.026(5)
C9 0.062(5) 0.095(6) 0.148(10) -0.024(7) 0.024(6) -0.015(4)
C8 0.034(4) 0.133(8) 0.157(10) -0.085(8) 0.032(5) -0.033(5)
C7 0.058(5) 0.325(15) 0.41(2) -0.320(16) 0.101(9) -0.103(8)
C4 0.064(5) 0.096(5) 0.117(7) -0.051(5) 0.013(4) -0.023(4)
C14 0.035(4) 0.084(4) 0.089(5) -0.023(4) 0.007(3) -0.015(3)
O2 0.109(6) 0.43(2) 0.219(11) -0.224(14) 0.034(7) -0.069(8)
C12 0.054(4) 0.108(7) 0.122(8) -0.003(6) 0.019(5) -0.023(4)
C13 0.049(5) 0.200(11) 0.091(7) -0.055(8) 0.010(4) -0.037(6)
C6 0.041(3) 0.102(5) 0.116(6) -0.046(5) 0.014(4) -0.018(3)
C5 0.060(5) 0.087(5) 0.104(6) -0.034(4) 0.018(4) -0.001(4)

loop_
_atom_type_symbol
_atom_type_description
_atom_type_scat_dispersion_real
_atom_type_scat_dispersion_imag
_atom_type_scat_source
C C 0.0033 0.0016 'International Tables Vol C Tables 4.2.6.8 and 6.1.1.4'
H H 0.0000 0.0000 'International Tables Vol C Tables 4.2.6.8 and 6.1.1.4'
N N 0.0061 0.0033 'International Tables Vol C Tables 4.2.6.8 and 6.1.1.4'
O O 0.0106 0.0060 'International Tables Vol C Tables 4.2.6.8 and 6.1.1.4'

loop_
_geom_angle_atom_site_label_1
_geom_angle_atom_site_label_2
_geom_angle_atom_site_label_3
_geom_angle
C7 N2 C1 120.9(5)
C7 N2 H1 119.6
C1 N2 H1 119.6
C14 N1 C7 122.2(5)
C14 N1 H2 118.9
C7 N1 H2 118.9
C2 C1 N2 119.3(5)
C2 C1 C6 118.5(6)
N2 C1 C6 122.2(5)
C1 C2 C3 119.8(5)
C1 C2 C14 119.3(5)
C3 C2 C14 120.8(5)
C4 C3 C2 121.9(6)
C4 C3 H3 119.0
C2 C3 H3 119.0
O2 N3 O1 127.0(14)
O2 N3 C11 118.0(15)
O1 N3 C11 114.9(14)
C10 C11 C12 122.3(8)
C10 C11 N3 117.6(12)
C12 C11 N3 120.1(11)
C9 C10 C11 119.5(9)
C9 C10 H9 120.3
C11 C10 H9 120.3
C10 C9 C8 121.5(9)
C10 C9 H8 119.3
C8 C9 H8 119.2
C9 C8 C13 120.0(9)
C9 C8 C7 118.2(14)
C13 C8 C7 121.6(15)
N2 C7 N1 116.4(9)
N2 C7 C8 122.1(9)
N1 C7 C8 109.6(7)
N2 C7 H7 101.6
N1 C7 H7 101.6
C8 C7 H7 101.5
C3 C4 C5 118.4(6)
C3 C4 H4 120.8
C5 C4 H4 120.8
O3 C14 N1 122.5(5)
O3 C14 C2 122.8(6)
N1 C14 C2 114.8(5)
C11 C12 C13 117.4(9)
C11 C12 H10 121.3
C13 C12 H10 121.3
C8 C13 C12 119.3(9)
C8 C13 H11 120.4
C12 C13 H11 120.3
C5 C6 C1 120.8(6)
C5 C6 H6 119.6
C1 C6 H6 119.6
C6 C5 C4 120.5(6)
C6 C5 H5 119.7
C4 C5 H5 119.7

loop_
_geom_bond_atom_site_label_1
_geom_bond_atom_site_label_2
_geom_bond_distance
N2 C7 1.272(10)
N2 C1 1.383(7)
N2 H1 0.8600
N1 C14 1.327(7)
N1 C7 1.452(10)
N1 H2 0.8600
O3 C14 1.236(7)
C1 C2 1.376(8)
C1 C6 1.395(8)
C2 C3 1.381(8)
C2 C14 1.485(8)
C3 C4 1.369(9)
C3 H3 0.9300
O1 N3 1.193(14)
N3 O2 1.178(16)
N3 C11 1.512(12)
C11 C10 1.345(11)
C11 C12 1.380(12)
C10 C9 1.322(12)
C10 H9 0.9300
C9 C8 1.363(13)
C9 H8 0.9300
C8 C13 1.370(13)
C8 C7 1.505(12)
C7 H7 0.9800
C4 C5 1.379(9)
C4 H4 0.9300
C12 C13 1.389(12)
C12 H10 0.9300
C13 H11 0.9300
C6 C5 1.375(9)
C6 H6 0.9300
C5 H5 0.9300
